data_2211710
loop_
_publ_author_name
'Yang, Shu-Ping'
'Han, Li-Jun'
'Wang, Da-Qi'
'Ding, Tie-Zhu'

_publ_section_title
;
 <i>N</i>,<i>N</i>'-Bis(3,4-methylenedioxybenzyl)propane-1,3-diammonium
 dichloride
;
_journal_coeditor_code AT2186
_journal_issue 1
_journal_name_full 'Acta Crystallographica Section E'
_journal_page_first o313
_journal_page_last o314
_journal_paper_doi 10.1107/S1600536806053554
_journal_volume 63
_journal_year 2007
_chemical_formula_iupac 'C19 H24 N2 O4 2+ , 2Cl -'
_chemical_formula_moiety 'C19 H24 N2 O4 2+ , 2Cl -'
_chemical_formula_sum 'C19 H24 Cl2 N2 O4'
_chemical_formula_weight 415.30
_chemical_melting_point 458
_chemical_name_systematic
;
N,N'-Bis(3,4-methylenedioxybenzyl)propane-1,3-diammonium dichloride
;
_space_group_IT_number 31
_symmetry_cell_setting orthorhombic
_symmetry_space_group_name_Hall 'P 2ac -2'
_symmetry_space_group_name_H-M 'P m n 21'
_atom_sites_solution_hydrogens geom
_atom_sites_solution_primary direct
_atom_sites_solution_secondary difmap
_audit_creation_method SHELXL97
_cell_angle_alpha 90.00
_cell_angle_beta 90.00
_cell_angle_gamma 90.00
_cell_formula_units_Z 2
_cell_length_a 38.366(14)
_cell_length_b 4.8370(18)
_cell_length_c 5.2980(19)
_cell_measurement_reflns_used 2090
_cell_measurement_temperature 298(2)
_cell_measurement_theta_max 27.443
_cell_measurement_theta_min 3.186
_cell_volume 983.2(6)
_computing_cell_refinement SMART
_computing_data_collection 'SMART (Siemens, 1996)'
_computing_data_reduction 'SAINT (Siemens, 1996)'
_computing_molecular_graphics 'SHELXTL (Sheldrick, 1997b)'
_computing_publication_material SHELXTL
_computing_structure_refinement 'SHELXL97 (Sheldrick, 1997a)'
_computing_structure_solution 'SHELXS97 (Sheldrick, 1997a)'
_diffrn_ambient_temperature 298(2)
_diffrn_measured_fraction_theta_full 0.999
_diffrn_measured_fraction_theta_max 0.999
_diffrn_measurement_device_type 'Siemens SMART 1000 CCD area-detector'
_diffrn_measurement_method '\f and \w'
_diffrn_radiation_monochromator graphite
_diffrn_radiation_source 'fine-focus sealed tube'
_diffrn_radiation_type MoK\a
_diffrn_radiation_wavelength 0.71073
_diffrn_reflns_av_R_equivalents 0.0464
_diffrn_reflns_av_sigmaI/netI 0.0473
_diffrn_reflns_limit_h_max 45
_diffrn_reflns_limit_h_min -43
_diffrn_reflns_limit_k_max 5
_diffrn_reflns_limit_k_min -5
_diffrn_reflns_limit_l_max 5
_diffrn_reflns_limit_l_min -6
_diffrn_reflns_number 4685
_diffrn_reflns_theta_full 25.01
_diffrn_reflns_theta_max 25.01
_diffrn_reflns_theta_min 2.12
_diffrn_standards_decay_% 0
_diffrn_standards_number 0
_exptl_absorpt_coefficient_mu 0.358
_exptl_absorpt_correction_T_max 0.9550
_exptl_absorpt_correction_T_min 0.8358
_exptl_absorpt_correction_type multi-scan
_exptl_absorpt_process_details '(SADABS; Sheldrick, 1996)'
_exptl_crystal_colour colourless
_exptl_crystal_density_diffrn 1.403
_exptl_crystal_density_method 'not measured'
_exptl_crystal_description columnar
_exptl_crystal_F_000 436
_exptl_crystal_size_max 0.52
_exptl_crystal_size_mid 0.47
_exptl_crystal_size_min 0.13
_refine_diff_density_max 0.236
_refine_diff_density_min -0.301
_refine_ls_abs_structure_details 'Flack (1983), with 736 Freidel pairs'
_refine_ls_abs_structure_Flack 0.18(12)
_refine_ls_extinction_method none
_refine_ls_goodness_of_fit_ref 1.050
_refine_ls_hydrogen_treatment constr
_refine_ls_matrix_type full
_refine_ls_number_parameters 124
_refine_ls_number_reflns 1725
_refine_ls_number_restraints 1
_refine_ls_restrained_S_all 1.050
_refine_ls_R_factor_all 0.0514
_refine_ls_R_factor_gt 0.0421
_refine_ls_shift/su_max 0.001
_refine_ls_shift/su_mean 0.000
_refine_ls_structure_factor_coef Fsqd
_refine_ls_weighting_details 'calc w = 1/[\s^2^(Fo^2^)+(0.0348P)^2^+0.5461P] where P=(Fo^2^+2Fc^2^)/3'
_refine_ls_weighting_scheme calc
_refine_ls_wR_factor_gt 0.0948
_refine_ls_wR_factor_ref 0.0988
_reflns_number_gt 1461
_reflns_number_total 1725
_reflns_threshold_expression I>2\s(I)
_cod_data_source_file at2186.cif
_cod_data_source_block I
_cod_database_code 2211710
_cod_database_fobs_code 2211710

loop_
_symmetry_equiv_pos_as_xyz
'x, y, z'
'-x+1/2, -y, z+1/2'
'x+1/2, -y, z+1/2'
'-x, y, z'

loop_
_atom_site_type_symbol
_atom_site_label
_atom_site_fract_x
_atom_site_fract_y
_atom_site_fract_z
_atom_site_U_iso_or_equiv
_atom_site_adp_type
_atom_site_calc_flag
_atom_site_refinement_flags
_atom_site_occupancy
Cl Cl1 0.43820(2) 0.36226(17) 0.9267(2) 0.0406(2) Uani d . 1
N N1 0.43522(5) 0.7032(4) 0.4240(8) 0.0273(5) Uani d . 1
H H1A 0.4348 0.5852 0.5553 0.033 Uiso calc R 1
H H1B 0.4348 0.6025 0.2812 0.033 Uiso calc R 1
O O1 0.27780(6) 0.2955(6) 0.3395(6) 0.0563(8) Uani d . 1
O O2 0.31331(6) 0.1937(6) 0.6786(6) 0.0541(7) Uani d . 1
C C1 0.40351(7) 0.8822(7) 0.4332(10) 0.0352(7) Uani d . 1
H H1C 0.4054 1.0235 0.3039 0.042 Uiso calc R 1
H H1D 0.4026 0.9744 0.5956 0.042 Uiso calc R 1
C C2 0.37005(7) 0.7231(7) 0.3941(7) 0.0294(8) Uani d . 1
C C3 0.35983(8) 0.5243(7) 0.5705(7) 0.0343(8) Uani d . 1
H H3 0.3738 0.4812 0.7085 0.041 Uiso calc R 1
C C4 0.32867(8) 0.3961(7) 0.5330(7) 0.0347(8) Uani d . 1
C C5 0.30768(8) 0.4566(7) 0.3301(7) 0.0382(9) Uani d . 1
C C6 0.31691(8) 0.6472(8) 0.1541(7) 0.0442(10) Uani d . 1
H H6 0.3027 0.6862 0.0162 0.053 Uiso calc R 1
C C7 0.34900(8) 0.7826(8) 0.1908(7) 0.0381(8) Uani d . 1
H H7 0.3561 0.9155 0.0750 0.046 Uiso calc R 1
C C8 0.27921(10) 0.1605(10) 0.5783(9) 0.0599(13) Uani d . 1
H H8A 0.2622 0.2408 0.6920 0.072 Uiso calc R 1
H H8B 0.2739 -0.0344 0.5586 0.072 Uiso calc R 1
C C9 0.46812(6) 0.8657(6) 0.4329(10) 0.0313(7) Uani d . 1
H H9A 0.4685 0.9755 0.5861 0.038 Uiso calc R 1
H H9B 0.4687 0.9917 0.2905 0.038 Uiso calc R 1
C C10 0.5000 0.6846(8) 0.4261(14) 0.0311(10) Uani d S 1
H H10A 0.5000 0.5740 0.2733 0.037 Uiso calc SR 1
H H10B 0.5000 0.5605 0.5699 0.037 Uiso calc SR 1

loop_
_atom_site_aniso_label
_atom_site_aniso_U_11
_atom_site_aniso_U_22
_atom_site_aniso_U_33
_atom_site_aniso_U_12
_atom_site_aniso_U_13
_atom_site_aniso_U_23
Cl1 0.0510(5) 0.0423(4) 0.0284(4) 0.0026(4) -0.0032(5) -0.0035(6)
N1 0.0280(12) 0.0282(13) 0.0258(11) 0.0010(10) -0.0007(14) -0.002(2)
O1 0.0353(14) 0.063(2) 0.070(2) -0.0137(13) -0.0063(13) 0.0014(17)
O2 0.0387(13) 0.0577(18) 0.0658(17) -0.0096(13) 0.0041(14) 0.0129(16)
C1 0.0286(14) 0.0334(17) 0.0437(17) 0.0025(14) 0.000(2) -0.006(2)
C2 0.0258(14) 0.0333(17) 0.0292(19) 0.0060(13) 0.0048(15) -0.0059(17)
C3 0.0259(17) 0.041(2) 0.0364(18) 0.0066(15) -0.0057(15) 0.0005(18)
C4 0.0262(17) 0.0324(19) 0.045(2) 0.0053(15) 0.0068(16) 0.0001(17)
C5 0.0225(17) 0.043(2) 0.049(2) -0.0037(15) -0.0004(16) -0.0070(18)
C6 0.0302(18) 0.062(3) 0.040(2) 0.0034(17) -0.0073(16) -0.002(2)
C7 0.0357(18) 0.043(2) 0.0359(19) 0.0042(16) 0.0053(17) 0.0051(18)
C8 0.041(2) 0.059(3) 0.080(3) -0.010(2) 0.007(2) 0.000(3)
C9 0.0289(15) 0.0303(16) 0.0347(15) -0.0011(13) -0.001(2) -0.004(2)
C10 0.030(2) 0.030(2) 0.033(2) 0.000 0.000 -0.004(3)

loop_
_atom_type_symbol
_atom_type_description
_atom_type_scat_dispersion_real
_atom_type_scat_dispersion_imag
_atom_type_scat_source
C C 0.0033 0.0016 'International Tables Vol C Tables 4.2.6.8 and 6.1.1.4'
H H 0.0000 0.0000 'International Tables Vol C Tables 4.2.6.8 and 6.1.1.4'
N N 0.0061 0.0033 'International Tables Vol C Tables 4.2.6.8 and 6.1.1.4'
O O 0.0106 0.0060 'International Tables Vol C Tables 4.2.6.8 and 6.1.1.4'
Cl Cl 0.1484 0.1585 'International Tables Vol C Tables 4.2.6.8 and 6.1.1.4'

loop_
_geom_angle_atom_site_label_1
_geom_angle_atom_site_label_2
_geom_angle_atom_site_label_3
_geom_angle_site_symmetry_1
_geom_angle_site_symmetry_3
_geom_angle
C9 N1 C1 . . 112.6(2)
C9 N1 H1A . . 109.1
C1 N1 H1A . . 109.1
C9 N1 H1B . . 109.1
C1 N1 H1B . . 109.1
H1A N1 H1B . . 107.8
C5 O1 C8 . . 105.0(3)
C4 O2 C8 . . 105.3(3)
N1 C1 C2 . . 113.1(3)
N1 C1 H1C . . 109.0
C2 C1 H1C . . 109.0
N1 C1 H1D . . 109.0
C2 C1 H1D . . 109.0
H1C C1 H1D . . 107.8
C7 C2 C3 . . 120.2(3)
C7 C2 C1 . . 119.9(3)
C3 C2 C1 . . 119.8(3)
C4 C3 C2 . . 117.5(3)
C4 C3 H3 . . 121.2
C2 C3 H3 . . 121.2
C3 C4 C5 . . 122.1(3)
C3 C4 O2 . . 128.1(3)
C5 C4 O2 . . 109.8(3)
C6 C5 C4 . . 121.9(3)
C6 C5 O1 . . 128.4(3)
C4 C5 O1 . . 109.7(3)
C5 C6 C7 . . 116.7(3)
C5 C6 H6 . . 121.7
C7 C6 H6 . . 121.7
C2 C7 C6 . . 121.6(3)
C2 C7 H7 . . 119.2
C6 C7 H7 . . 119.2
O2 C8 O1 . . 108.4(3)
O2 C8 H8A . . 110.0
O1 C8 H8A . . 110.0
O2 C8 H8B . . 110.0
O1 C8 H8B . . 110.0
H8A C8 H8B . . 108.4
N1 C9 C10 . . 112.4(2)
N1 C9 H9A . . 109.1
C10 C9 H9A . . 109.1
N1 C9 H9B . . 109.1
C10 C9 H9B . . 109.1
H9A C9 H9B . . 107.9
C9 C10 C9 . 4_655 108.7(3)
C9 C10 H10A . . 109.9
C9 C10 H10A 4_655 . 109.9
C9 C10 H10B . . 109.9
C9 C10 H10B 4_655 . 109.9
H10A C10 H10B . . 108.3

loop_
_geom_bond_atom_site_label_1
_geom_bond_atom_site_label_2
_geom_bond_site_symmetry_2
_geom_bond_distance
N1 C9 . 1.488(3)
N1 C1 . 1.494(3)
N1 H1A . 0.9000
N1 H1B . 0.9000
O1 C5 . 1.387(4)
O1 C8 . 1.425(5)
O2 C4 . 1.379(4)
O2 C8 . 1.422(5)
C1 C2 . 1.511(4)
C1 H1C . 0.9700
C1 H1D . 0.9700
C2 C7 . 1.376(5)
C2 C3 . 1.397(5)
C3 C4 . 1.361(5)
C3 H3 . 0.9300
C4 C5 . 1.375(5)
C5 C6 . 1.358(5)
C6 C7 . 1.408(5)
C6 H6 . 0.9300
C7 H7 . 0.9300
C8 H8A . 0.9700
C8 H8B . 0.9700
C9 C10 . 1.505(4)
C9 H9A . 0.9700
C9 H9B . 0.9700
C10 C9 4_655 1.505(4)
C10 H10A . 0.9700
C10 H10B . 0.9700

loop_
_geom_hbond_atom_site_label_D
_geom_hbond_atom_site_label_H
_geom_hbond_atom_site_label_A
_geom_hbond_site_symmetry_A
_geom_hbond_distance_DH
_geom_hbond_distance_HA
_geom_hbond_distance_DA
_geom_hbond_angle_DHA
N1 H1A Cl1 . 0.90 2.25 3.134(4) 168.5
C3 H3 Cl1 . 0.93 2.79 3.636(3) 152.0
N1 H1B Cl1 1_554 0.90 2.21 3.111(4) 175.5
C1 H1D Cl1 1_565 0.97 2.91 3.742(4) 144.5
C9 H9A Cl1 1_565 0.97 2.85 3.732(4) 152.2
C1 H1C Cl1 1_564 0.97 2.87 3.790(5) 157.6
C9 H9B Cl1 1_564 0.97 2.88 3.779(5) 154.4

loop_
_geom_torsion_atom_site_label_1
_geom_torsion_atom_site_label_2
_geom_torsion_atom_site_label_3
_geom_torsion_atom_site_label_4
_geom_torsion_site_symmetry_4
_geom_torsion
C9 N1 C1 C2 . 173.3(3)
N1 C1 C2 C7 . -118.3(4)
N1 C1 C2 C3 . 64.5(5)
C7 C2 C3 C4 . -0.2(5)
C1 C2 C3 C4 . 176.9(3)
C2 C3 C4 C5 . 0.1(5)
C2 C3 C4 O2 . 179.5(3)
C8 O2 C4 C3 . 171.9(4)
C8 O2 C4 C5 . -8.7(4)
C3 C4 C5 C6 . 0.4(5)
O2 C4 C5 C6 . -179.1(3)
C3 C4 C5 O1 . 179.9(3)
O2 C4 C5 O1 . 0.4(4)
C8 O1 C5 C6 . -172.5(4)
C8 O1 C5 C4 . 8.0(4)
C4 C5 C6 C7 . -0.7(5)
O1 C5 C6 C7 . 179.9(3)
C3 C2 C7 C6 . -0.1(5)
C1 C2 C7 C6 . -177.2(3)
C5 C6 C7 C2 . 0.5(5)
C4 O2 C8 O1 . 13.6(4)
C5 O1 C8 O2 . -13.3(4)
C1 N1 C9 C10 . 179.5(4)
N1 C9 C10 C9 4_655 179.4(3)
